data_4330378
loop_
_publ_author_name
'Michael Knorr'
'Fabrice Guyon'
'Abderrahim Khatyr'
'Carsten Strohmann'
'Magali Allain'
'Shawkat M. Aly'
'Antony Lapprand'
'Daniel Fortin'
'Pierre D. Harvey'

_publ_section_title
;
 Construction of (CuX)2n Cluster-Containing (X = Br, I; n = 1, 2)
 Coordination Polymers Assembled by Dithioethers ArS(CH2)mSAr (Ar = Ph,
 p-Tol; m = 3, 5): Effect of the Spacer Length, Aryl Group, and
 Metal-to-Ligand Ratio on the Dimensionality, Cluster Nuclearity, and the
 Luminescence Properties of the Metal-Organic Frameworks
;
_journal_name_full 'Inorganic Chemistry'
_journal_page_first 9917
_journal_page_last 9934
_journal_paper_doi 10.1021/ic301385u
_journal_volume 51
_journal_year 2012
_chemical_formula_moiety 'C19 H24 Br1 Cu1 S2'
_chemical_formula_sum 'C19 H24 Br Cu S2'
_chemical_formula_weight 459.95
_space_group_IT_number 2
_symmetry_cell_setting triclinic
_symmetry_space_group_name_Hall '-P 1'
_symmetry_space_group_name_H-M 'P -1'
_audit_creation_date 2008-12-04T17:26:50-00:00
_audit_creation_method 'WinGX routine CIF_UPDATE'
_cell_angle_alpha 76.22(2)
_cell_angle_beta 67.90(2)
_cell_angle_gamma 85.26(2)
_cell_formula_units_Z 2
_cell_length_a 9.467(1)
_cell_length_b 9.609(1)
_cell_length_c 12.326(2)
_cell_measurement_reflns_used 6533
_cell_measurement_temperature 293(2)
_cell_measurement_theta_max 25.7
_cell_measurement_theta_min 1.9
_cell_volume 1009.0(3)
_computing_cell_refinement 'SELECT,CELL, STOE IPDS'
_computing_data_collection 'EXPOSE, STOE IPDS'
_computing_data_reduction 'INTEGRATE, STOE IPDS'
_computing_molecular_graphics 'DIAMOND 3.1f (Crystal Impact GbR 2005)'
_computing_publication_material 'WinGX publication routines (Farrugia, 1999)'
_computing_structure_refinement 'SHELXL-97 (Sheldrick, 1997)'
_computing_structure_solution 'direct methods (Sir92,Altomare et al.,1993)'
_diffrn_ambient_temperature 293(2)
_diffrn_detector_area_resol_mean 6.66
_diffrn_measured_fraction_theta_full 0.940
_diffrn_measured_fraction_theta_max 0.923
_diffrn_measurement_device_type 'STOE IPDS'
_diffrn_measurement_method 'Oscillation Phi Incr 1.9 deg'
_diffrn_radiation_probe x-ray
_diffrn_radiation_type MoK\a
_diffrn_radiation_wavelength 0.71073
_diffrn_reflns_av_R_equivalents 0.0567
_diffrn_reflns_limit_h_max 11
_diffrn_reflns_limit_h_min -11
_diffrn_reflns_limit_k_max 11
_diffrn_reflns_limit_k_min -11
_diffrn_reflns_limit_l_max 15
_diffrn_reflns_limit_l_min -14
_diffrn_reflns_number 11689
_diffrn_reflns_theta_full 25.00
_diffrn_reflns_theta_max 25.95
_diffrn_reflns_theta_min 1.83
_exptl_absorpt_coefficient_mu 3.266
_exptl_absorpt_correction_T_max 0.5848
_exptl_absorpt_correction_T_min 0.3065
_exptl_absorpt_correction_type gaussian
_exptl_absorpt_process_details
;
 PLATON-ABSGAUSS : Spek, A.L. (2003), J.Appl.Cryst. 36, 7-13
;
_exptl_crystal_colour colorless
_exptl_crystal_density_diffrn 1.514
_exptl_crystal_description prism
_exptl_crystal_F_000 468
_exptl_crystal_size_max 0.46
_exptl_crystal_size_mid 0.33
_exptl_crystal_size_min 0.19
_refine_diff_density_max 0.443
_refine_diff_density_min -0.357
_refine_ls_extinction_method none
_refine_ls_goodness_of_fit_ref 0.85
_refine_ls_hydrogen_treatment constr
_refine_ls_matrix_type full
_refine_ls_number_parameters 210
_refine_ls_number_reflns 3641
_refine_ls_number_restraints 0
_refine_ls_restrained_S_all 0.85
_refine_ls_R_factor_gt 0.0307
_refine_ls_shift/su_max 0
_refine_ls_structure_factor_coef Fsqd
_refine_ls_weighting_details 'calc w=1/[\s^2^(Fo^2^)+(0.0301P)^2^+0.0000P] where P=(Fo^2^+2Fc^2^)/3'
_refine_ls_weighting_scheme calc
_refine_ls_wR_factor_ref 0.0658
_reflns_number_gt 2340
_reflns_number_total 3641
_reflns_threshold_expression >2sigma(I)
_cod_data_source_file ic301385u_si_002_1.cif
_cod_data_source_block cubrs5tol
_cod_original_cell_volume 1009.0(2)
_cod_database_code 4330378

loop_
_publ_contact_author_name
_publ_contact_author_address
_publ_contact_author_email
_publ_contact_author_fax
_publ_contact_author_phone
'ALLAIN, Magali'
;
MOLTECH ANJOU UMR CNRS 6200
2, bd Lavoisier
49045 Angers cedex
France
;
magali.allain@univ-angers.fr 33(0)241735405 33(0)241735368
'Carsten Strohmann'
;
Anorganische Chemie, Technische Universit\"at Dortmund, Otto-Hahn-Strasse 6,
 44227 Dortmund, Germany
;
mail@carsten-strohmann.de '+49 231 755 3797' '+49 231 755 3807'

loop_
_symmetry_equiv_pos_as_xyz
'x, y, z'
'-x, -y, -z'

loop_
_atom_site_label
_atom_site_type_symbol
_atom_site_fract_x
_atom_site_fract_y
_atom_site_fract_z
_atom_site_U_iso_or_equiv
_atom_site_adp_type
_atom_site_occupancy
_atom_site_calc_flag
_atom_site_refinement_flags
C1 C 0.4684(4) 0.4474(3) 0.8130(3) 0.0375(8) Uani 1 d .
C2 C 0.6149(5) 0.4859(4) 0.7945(4) 0.0538(10) Uani 1 d .
H2 H 0.6531 0.4577 0.8557 0.065 Uiso 1 calc R
C3 C 0.7036(5) 0.5670(4) 0.6838(4) 0.0619(11) Uani 1 d .
H3 H 0.8026 0.5912 0.6711 0.074 Uiso 1 calc R
C4 C 0.6504(5) 0.6129(4) 0.5920(4) 0.0568(11) Uani 1 d .
C5 C 0.5026(5) 0.5766(4) 0.6139(3) 0.0526(10) Uani 1 d .
H5 H 0.4628 0.6082 0.5538 0.063 Uiso 1 calc R
C6 C 0.4129(4) 0.4944(3) 0.7229(3) 0.0441(9) Uani 1 d .
H6 H 0.3138 0.4706 0.7354 0.053 Uiso 1 calc R
C7 C 0.7483(6) 0.6993(5) 0.4707(4) 0.0955(17) Uani 1 d .
H7A H 0.7759 0.6409 0.4127 0.143 Uiso 1 calc R
H7B H 0.8389 0.731 0.4755 0.143 Uiso 1 calc R
H7C H 0.6924 0.781 0.4468 0.143 Uiso 1 calc R
C8 C 0.4063(4) 0.1608(3) 0.9325(3) 0.0484(9) Uani 1 d .
H8A H 0.5164 0.1523 0.9047 0.058 Uiso 1 calc R
H8B H 0.3645 0.0933 1.0093 0.058 Uiso 1 calc R
C9 C 0.3526(5) 0.1165(4) 0.8439(4) 0.0549(10) Uani 1 d .
H9A H 0.2439 0.133 0.8666 0.066 Uiso 1 calc R
H9B H 0.4033 0.176 0.7645 0.066 Uiso 1 calc R
C10 C 0.3838(5) -0.0364(4) 0.8391(4) 0.0607(11) Uani 1 d .
H10A H 0.3323 -0.095 0.9188 0.073 Uiso 1 calc R
H10B H 0.4924 -0.0523 0.8183 0.073 Uiso 1 calc R
C11 C 0.3345(5) -0.0876(4) 0.7505(4) 0.0606(11) Uani 1 d .
H11A H 0.2937 -0.0069 0.7075 0.073 Uiso 1 calc R
H11B H 0.4237 -0.1209 0.6921 0.073 Uiso 1 calc R
C12 C 0.2161(4) -0.2067(3) 0.8083(3) 0.0495(10) Uani 1 d .
H12A H 0.2548 -0.2855 0.8547 0.059 Uiso 1 calc R
H12B H 0.2016 -0.2414 0.7454 0.059 Uiso 1 calc R
C13 C -0.0441(4) -0.0516(3) 0.8002(3) 0.0424(9) Uani 1 d .
C14 C -0.0663(4) 0.0939(3) 0.7935(3) 0.0493(10) Uani 1 d .
H14 H -0.0368 0.1382 0.8411 0.059 Uiso 1 calc R
C15 C -0.1316(5) 0.1723(4) 0.7166(4) 0.0574(11) Uani 1 d .
H15 H -0.1457 0.27 0.7131 0.069 Uiso 1 calc R
C16 C -0.1768(5) 0.1124(4) 0.6450(4) 0.0610(11) Uani 1 d .
C17 C -0.1538(6) -0.0343(4) 0.6526(4) 0.0768(14) Uani 1 d .
H17 H -0.1823 -0.0782 0.6043 0.092 Uiso 1 calc R
C18 C -0.0903(5) -0.1147(4) 0.7299(4) 0.0638(12) Uani 1 d .
H18 H -0.0782 -0.2128 0.7349 0.077 Uiso 1 calc R
C19 C -0.2457(7) 0.1996(5) 0.5576(5) 0.0967(17) Uani 1 d .
H19A H -0.3166 0.2671 0.5951 0.145 Uiso 1 calc R
H19B H -0.2979 0.1368 0.5349 0.145 Uiso 1 calc R
H19C H -0.1663 0.2503 0.4874 0.145 Uiso 1 calc R
S1 S 0.35633(11) 0.34114(9) 0.95663(8) 0.0449(2) Uani 1 d .
S2 S 0.03348(11) -0.15381(8) 0.90539(8) 0.0436(2) Uani 1 d .
Cu1 Cu 0.10074(5) 0.36884(4) 1.00168(4) 0.04887(14) Uani 1 d .
Br1 Br -0.01833(4) 0.46700(3) 0.85223(3) 0.04489(12) Uani 1 d .

loop_
_atom_site_aniso_label
_atom_site_aniso_U_11
_atom_site_aniso_U_22
_atom_site_aniso_U_33
_atom_site_aniso_U_23
_atom_site_aniso_U_13
_atom_site_aniso_U_12
C1 0.036(2) 0.0373(17) 0.048(2) -0.0182(15) -0.0214(17) 0.0075(14)
C2 0.054(3) 0.057(2) 0.063(3) -0.016(2) -0.034(2) -0.0006(19)
C3 0.053(3) 0.059(2) 0.077(3) -0.012(2) -0.026(2) -0.013(2)
C4 0.068(3) 0.046(2) 0.056(3) -0.0120(18) -0.022(2) -0.009(2)
C5 0.068(3) 0.049(2) 0.048(2) -0.0125(18) -0.031(2) 0.0106(19)
C6 0.040(2) 0.0468(19) 0.056(2) -0.0207(17) -0.0257(19) 0.0088(16)
C7 0.114(5) 0.093(3) 0.065(3) 0.001(3) -0.020(3) -0.036(3)
C8 0.042(3) 0.0440(19) 0.060(2) -0.0109(17) -0.0219(19) 0.0121(16)
C9 0.057(3) 0.051(2) 0.063(3) -0.0189(19) -0.027(2) 0.0096(18)
C10 0.059(3) 0.045(2) 0.084(3) -0.012(2) -0.033(2) -0.0051(18)
C11 0.061(3) 0.050(2) 0.066(3) -0.0164(19) -0.015(2) -0.0068(19)
C12 0.049(3) 0.0379(17) 0.063(3) -0.0176(17) -0.019(2) 0.0034(16)
C13 0.047(2) 0.0363(17) 0.038(2) -0.0084(15) -0.0087(17) 0.0010(15)
C14 0.052(3) 0.0386(18) 0.053(2) -0.0099(17) -0.016(2) 0.0021(17)
C15 0.064(3) 0.042(2) 0.064(3) -0.0091(19) -0.024(2) 0.0111(18)
C16 0.055(3) 0.065(3) 0.054(3) -0.006(2) -0.019(2) 0.016(2)
C17 0.106(4) 0.072(3) 0.074(3) -0.028(2) -0.052(3) 0.013(3)
C18 0.094(4) 0.045(2) 0.069(3) -0.020(2) -0.048(3) 0.013(2)
C19 0.109(5) 0.104(4) 0.081(4) -0.013(3) -0.051(3) 0.038(3)
S1 0.0458(6) 0.0483(5) 0.0454(5) -0.0145(4) -0.0211(4) 0.0079(4)
S2 0.0519(6) 0.0343(4) 0.0438(5) -0.0097(4) -0.0169(5) 0.0035(4)
Cu1 0.0476(3) 0.0441(2) 0.0517(3) -0.0073(2) -0.0176(2) 0.0038(2)
Br1 0.0476(3) 0.04345(19) 0.0559(2) -0.01797(16) -0.03002(19) 0.00744(15)

loop_
_atom_type_symbol
_atom_type_description
_atom_type_scat_dispersion_real
_atom_type_scat_dispersion_imag
_atom_type_scat_source
C C 0.0033 0.0016 'International Tables Vol C Tables 4.2.6.8 and 6.1.1.4'
H H 0 0 'International Tables Vol C Tables 4.2.6.8 and 6.1.1.4'
S S 0.1246 0.1234 'International Tables Vol C Tables 4.2.6.8 and 6.1.1.4'
Cu Cu 0.3201 1.2651 'International Tables Vol C Tables 4.2.6.8 and 6.1.1.4'
Br Br -0.2901 2.4595 'International Tables Vol C Tables 4.2.6.8 and 6.1.1.4'

loop_
_geom_angle_atom_site_label_1
_geom_angle_atom_site_label_2
_geom_angle_atom_site_label_3
_geom_angle
_geom_angle_site_symmetry_1
_geom_angle_site_symmetry_3
C6 C1 C2 119.3(3) . .
C6 C1 S1 122.3(3) . .
C2 C1 S1 118.3(3) . .
C3 C2 C1 119.1(4) . .
C3 C2 H2 120.4 . .
C1 C2 H2 120.4 . .
C4 C3 C2 122.2(4) . .
C4 C3 H3 118.9 . .
C2 C3 H3 118.9 . .
C3 C4 C5 117.6(4) . .
C3 C4 C7 122.0(4) . .
C5 C4 C7 120.4(4) . .
C6 C5 C4 121.2(4) . .
C6 C5 H5 119.4 . .
C4 C5 H5 119.4 . .
C1 C6 C5 120.5(4) . .
C1 C6 H6 119.7 . .
C5 C6 H6 119.7 . .
C4 C7 H7A 109.5 . .
C4 C7 H7B 109.5 . .
H7A C7 H7B 109.5 . .
C4 C7 H7C 109.5 . .
H7A C7 H7C 109.5 . .
H7B C7 H7C 109.5 . .
C9 C8 S1 116.2(2) . .
C9 C8 H8A 108.2 . .
S1 C8 H8A 108.2 . .
C9 C8 H8B 108.2 . .
S1 C8 H8B 108.2 . .
H8A C8 H8B 107.4 . .
C10 C9 C8 112.7(3) . .
C10 C9 H9A 109.1 . .
C8 C9 H9A 109.1 . .
C10 C9 H9B 109.1 . .
C8 C9 H9B 109.1 . .
H9A C9 H9B 107.8 . .
C9 C10 C11 115.4(3) . .
C9 C10 H10A 108.4 . .
C11 C10 H10A 108.4 . .
C9 C10 H10B 108.4 . .
C11 C10 H10B 108.4 . .
H10A C10 H10B 107.5 . .
C12 C11 C10 114.2(3) . .
C12 C11 H11A 108.7 . .
C10 C11 H11A 108.7 . .
C12 C11 H11B 108.7 . .
C10 C11 H11B 108.7 . .
H11A C11 H11B 107.6 . .
C11 C12 S2 114.1(2) . .
C11 C12 H12A 108.7 . .
S2 C12 H12A 108.7 . .
C11 C12 H12B 108.7 . .
S2 C12 H12B 108.7 . .
H12A C12 H12B 107.6 . .
C18 C13 C14 118.9(3) . .
C18 C13 S2 121.7(3) . .
C14 C13 S2 119.3(3) . .
C15 C14 C13 119.8(4) . .
C15 C14 H14 120.1 . .
C13 C14 H14 120.1 . .
C16 C15 C14 122.4(4) . .
C16 C15 H15 118.8 . .
C14 C15 H15 118.8 . .
C15 C16 C17 117.3(4) . .
C15 C16 C19 122.5(4) . .
C17 C16 C19 120.2(4) . .
C18 C17 C16 121.2(4) . .
C18 C17 H17 119.4 . .
C16 C17 H17 119.4 . .
C17 C18 C13 120.5(4) . .
C17 C18 H18 119.8 . .
C13 C18 H18 119.8 . .
C16 C19 H19A 109.5 . .
C16 C19 H19B 109.5 . .
H19A C19 H19B 109.5 . .
C16 C19 H19C 109.5 . .
H19A C19 H19C 109.5 . .
H19B C19 H19C 109.5 . .
C1 S1 C8 101.09(16) . .
C1 S1 Cu1 113.17(12) . .
C8 S1 Cu1 108.16(13) . .
C13 S2 C12 102.21(17) . .
C13 S2 Cu1 109.01(12) . 2_557
C12 S2 Cu1 103.65(11) . 2_557
S1 Cu1 S2 112.62(4) . 2_557
S1 Cu1 Br1 124.53(4) . .
S2 Cu1 Br1 99.76(3) 2_557 .
S1 Cu1 Br1 105.01(4) . 2_567
S2 Cu1 Br1 108.70(3) 2_557 2_567
Br1 Cu1 Br1 105.43(2) . 2_567
S1 Cu1 Cu1 132.71(4) . 2_567
S2 Cu1 Cu1 113.96(4) 2_557 2_567
Br1 Cu1 Cu1 53.67(2) . 2_567
Br1 Cu1 Cu1 51.76(2) 2_567 2_567
Cu1 Br1 Cu1 74.57(2) . 2_567

loop_
_geom_bond_atom_site_label_1
_geom_bond_atom_site_label_2
_geom_bond_distance
_geom_bond_site_symmetry_2
C1 C6 1.370(5) .
C1 C2 1.385(5) .
C1 S1 1.790(3) .
C2 C3 1.384(5) .
C2 H2 0.93 .
C3 C4 1.371(6) .
C3 H3 0.93 .
C4 C5 1.381(6) .
C4 C7 1.509(6) .
C5 C6 1.378(5) .
C5 H5 0.93 .
C6 H6 0.93 .
C7 H7A 0.96 .
C7 H7B 0.96 .
C7 H7C 0.96 .
C8 C9 1.518(5) .
C8 S1 1.822(3) .
C8 H8A 0.97 .
C8 H8B 0.97 .
C9 C10 1.485(5) .
C9 H9A 0.97 .
C9 H9B 0.97 .
C10 C11 1.526(6) .
C10 H10A 0.97 .
C10 H10B 0.97 .
C11 C12 1.515(5) .
C11 H11A 0.97 .
C11 H11B 0.97 .
C12 S2 1.808(4) .
C12 H12A 0.97 .
C12 H12B 0.97 .
C13 C18 1.375(5) .
C13 C14 1.384(4) .
C13 S2 1.781(4) .
C14 C15 1.368(5) .
C14 H14 0.93 .
C15 C16 1.364(6) .
C15 H15 0.93 .
C16 C17 1.395(5) .
C16 C19 1.516(6) .
C17 C18 1.367(6) .
C17 H17 0.93 .
C18 H18 0.93 .
C19 H19A 0.96 .
C19 H19B 0.96 .
C19 H19C 0.96 .
S1 Cu1 2.2776(11) .
S2 Cu1 2.3253(11) 2_557
Cu1 S2 2.3253(11) 2_557
Cu1 Br1 2.4724(7) .
Cu1 Br1 2.5362(8) 2_567
Cu1 Cu1 3.0345(10) 2_567
Br1 Cu1 2.5362(8) 2_567
